data_2206420
loop_
_publ_author_name
'Chu, Ji-Cheng'
'Li, Wei'
'Liu, Dong-Zhi'

_publ_section_title
;
 <i>N</i>-Methyl-2-nitro-<i>N</i>-(4-nitrobenzoyloxy)-1-phenylpropan-1-amine
;
_journal_coeditor_code FL6174
_journal_issue 8
_journal_name_full 'Acta Crystallographica Section E'
_journal_page_first o2661
_journal_page_last o2662
_journal_paper_doi 10.1107/S1600536805022701
_journal_volume 61
_journal_year 2005
_chemical_formula_iupac 'C17 H17 N3 O6'
_chemical_formula_sum 'C17 H17 N3 O6'
_chemical_formula_weight 359.34
_chemical_name_systematic
;
N-(4-Nitrobenzoyloxy)-N-methyl-2-nitro-1-phenylpropan-1-amine
;
_space_group_IT_number 14
_symmetry_cell_setting monoclinic
_symmetry_space_group_name_Hall '-P 2yn'
_symmetry_space_group_name_H-M 'P 1 21/n 1'
_cell_angle_alpha 90.00
_cell_angle_beta 103.427(5)
_cell_angle_gamma 90.00
_cell_formula_units_Z 4
_cell_length_a 10.4009(15)
_cell_length_b 11.3173(18)
_cell_length_c 15.353(3)
_cell_measurement_reflns_used 1010
_cell_measurement_temperature 294(2)
_cell_measurement_theta_max 22.20
_cell_measurement_theta_min 2.84
_cell_volume 1757.8(5)
_computing_cell_refinement SMART
_computing_data_collection 'SMART (Bruker, 1997)'
_computing_data_reduction 'SAINT (Bruker, 1997)'
_computing_molecular_graphics 'SHELXTL (Bruker, 1997)'
_computing_publication_material SHELXTL
_computing_structure_refinement 'SHELXL97 (Sheldrick, 1997)'
_computing_structure_solution 'SHELXS97 (Sheldrick, 1997)'
_diffrn_ambient_temperature 294(2)
_diffrn_measured_fraction_theta_full 0.988
_diffrn_measured_fraction_theta_max 0.988
_diffrn_measurement_device_type 'Bruker SMART CCD area-detector'
_diffrn_measurement_method '\f and \w'
_diffrn_radiation_monochromator graphite
_diffrn_radiation_source 'fine-focus sealed tube'
_diffrn_radiation_type MoK\a
_diffrn_radiation_wavelength 0.71073
_diffrn_reflns_av_R_equivalents 0.0289
_diffrn_reflns_av_sigmaI/netI 0.0368
_diffrn_reflns_limit_h_max 11
_diffrn_reflns_limit_h_min -12
_diffrn_reflns_limit_k_max 14
_diffrn_reflns_limit_k_min -12
_diffrn_reflns_limit_l_max 14
_diffrn_reflns_limit_l_min -19
_diffrn_reflns_number 9626
_diffrn_reflns_theta_full 26.46
_diffrn_reflns_theta_max 26.46
_diffrn_reflns_theta_min 2.15
_diffrn_standards_decay_% 0
_diffrn_standards_interval_count 0
_diffrn_standards_interval_time 0
_diffrn_standards_number 0
_exptl_absorpt_coefficient_mu 0.105
_exptl_absorpt_correction_T_max 0.963
_exptl_absorpt_correction_T_min 0.927
_exptl_absorpt_correction_type multi-scan
_exptl_absorpt_process_details '(SADABS; Bruker, 1997)'
_exptl_crystal_colour colourless
_exptl_crystal_density_diffrn 1.358
_exptl_crystal_density_method 'not measured'
_exptl_crystal_description plate
_exptl_crystal_F_000 752
_exptl_crystal_size_max 0.42
_exptl_crystal_size_mid 0.38
_exptl_crystal_size_min 0.36
_refine_diff_density_max 0.151
_refine_diff_density_min -0.141
_refine_ls_extinction_method none
_refine_ls_goodness_of_fit_ref 1.006
_refine_ls_hydrogen_treatment constr
_refine_ls_matrix_type full
_refine_ls_number_parameters 238
_refine_ls_number_reflns 3584
_refine_ls_number_restraints 0
_refine_ls_restrained_S_all 1.006
_refine_ls_R_factor_all 0.0767
_refine_ls_R_factor_gt 0.0381
_refine_ls_shift/su_max 0.000
_refine_ls_shift/su_mean 0.000
_refine_ls_structure_factor_coef Fsqd
_refine_ls_weighting_details 'calc w = 1/[\s^2^(Fo^2^)+(0.0427P)^2^+0.3383P] where P=(Fo^2^+2Fc^2^)/3'
_refine_ls_weighting_scheme calc
_refine_ls_wR_factor_gt 0.0868
_refine_ls_wR_factor_ref 0.1060
_reflns_number_gt 2249
_reflns_number_total 3584
_reflns_threshold_expression I>2\s(I)
_cod_data_source_file fl6174.cif
_cod_data_source_block I
_cod_depositor_comments
;
The following automatic conversions were performed:
'_symmetry_cell_setting' value 'Monoclinic' changed to 'monoclinic'
according to '/home/saulius/struct/CIF-dictionaries/cif_core.dic'
dictionary named 'cif_core.dic' version 2.4.1 from 2010-06-29.

Automatic conversion script
Id: cif_fix_enum 1527 2010-12-29 10:47:43Z saulius 

The following automatic conversions were performed:

'_symmetry_cell_setting' value 'Monoclinic' changed to 'monoclinic'
according to /home/saulius/struct/CIF-dictionaries/cif_core.dic
dictionary named 'cif_core.dic' version 2.4.1 from 2010-06-29.

Automatic conversion script
Id: cif_fix_values 1715 2011-07-08 13:25:40Z adriana 
;
_cod_original_sg_symbol_H-M 'P 21 /n'
_cod_database_code 2206420
_cod_database_fobs_code 2206420

loop_
_symmetry_equiv_pos_as_xyz
'x, y, z'
'-x+1/2, y+1/2, -z+1/2'
'-x, -y, -z'
'x-1/2, -y-1/2, z-1/2'

loop_
_atom_site_label
_atom_site_fract_x
_atom_site_fract_y
_atom_site_fract_z
_atom_site_U_iso_or_equiv
_atom_site_adp_type
_atom_site_calc_flag
_atom_site_refinement_flags
_atom_site_occupancy
_atom_site_type_symbol
N1 0.15560(12) 0.76440(12) 0.27810(9) 0.0423(4) Uani d . 1 N
N2 0.04311(16) 0.57437(17) 0.38436(12) 0.0621(5) Uani d . 1 N
N3 -0.55039(16) 0.51373(15) 0.09852(10) 0.0535(4) Uani d . 1 N
O1 0.03139(10) 0.70327(9) 0.23762(8) 0.0448(3) Uani d . 1 O
O2 -0.06957(11) 0.88139(10) 0.21793(8) 0.0539(3) Uani d . 1 O
O3 0.04438(16) 0.48103(14) 0.34464(12) 0.0842(5) Uani d . 1 O
O4 -0.05388(15) 0.61492(18) 0.40411(12) 0.0998(6) Uani d . 1 O
O5 -0.54257(14) 0.41370(12) 0.07012(9) 0.0641(4) Uani d . 1 O
O6 -0.65394(14) 0.56028(15) 0.10187(12) 0.0891(5) Uani d . 1 O
C1 0.23181(15) 0.66999(14) 0.33399(11) 0.0395(4) Uani d . 1 C
H1 0.2306 0.5988 0.2974 0.047 Uiso calc R 1 H
C2 0.17157(16) 0.64074(15) 0.41399(12) 0.0455(4) Uani d . 1 C
H2 0.1549 0.7146 0.4428 0.055 Uiso calc R 1 H
C3 0.2582(2) 0.56190(18) 0.48342(13) 0.0611(5) Uani d . 1 C
H3A 0.2100 0.5376 0.5266 0.092 Uiso calc R 1 H
H3B 0.3358 0.6047 0.5131 0.092 Uiso calc R 1 H
H3C 0.2839 0.4935 0.4545 0.092 Uiso calc R 1 H
C4 0.37329(16) 0.71022(15) 0.36795(12) 0.0433(4) Uani d . 1 C
C5 0.4045(2) 0.80872(17) 0.42217(15) 0.0657(6) Uani d . 1 C
H5 0.3377 0.8551 0.4354 0.079 Uiso calc R 1 H
C6 0.5360(2) 0.8379(2) 0.45662(18) 0.0825(7) Uani d . 1 C
H6 0.5572 0.9035 0.4937 0.099 Uiso calc R 1 H
C7 0.6350(2) 0.7710(2) 0.43650(17) 0.0772(7) Uani d . 1 C
H7 0.7229 0.7909 0.4602 0.093 Uiso calc R 1 H
C8 0.60454(18) 0.6750(2) 0.38169(15) 0.0634(6) Uani d . 1 C
H8 0.6717 0.6303 0.3672 0.076 Uiso calc R 1 H
C9 0.47412(17) 0.64411(16) 0.34774(12) 0.0493(5) Uani d . 1 C
H9 0.4540 0.5782 0.3109 0.059 Uiso calc R 1 H
C10 0.21194(18) 0.79587(18) 0.20223(14) 0.0640(6) Uani d . 1 C
H10A 0.2251 0.7255 0.1705 0.096 Uiso calc R 1 H
H10B 0.2952 0.8350 0.2238 0.096 Uiso calc R 1 H
H10C 0.1524 0.8478 0.1627 0.096 Uiso calc R 1 H
C11 -0.07415(16) 0.77585(15) 0.21471(11) 0.0402(4) Uani d . 1 C
C12 -0.19675(15) 0.70484(14) 0.18352(10) 0.0386(4) Uani d . 1 C
C13 -0.31714(16) 0.76288(15) 0.16801(11) 0.0443(4) Uani d . 1 C
H13 -0.3195 0.8443 0.1760 0.053 Uiso calc R 1 H
C14 -0.43340(17) 0.70082(15) 0.14090(12) 0.0472(4) Uani d . 1 C
H14 -0.5145 0.7393 0.1309 0.057 Uiso calc R 1 H
C15 -0.42707(16) 0.58114(15) 0.12900(10) 0.0419(4) Uani d . 1 C
C16 -0.30973(18) 0.52130(15) 0.14297(12) 0.0497(5) Uani d . 1 C
H16 -0.3085 0.4401 0.1337 0.060 Uiso calc R 1 H
C17 -0.19374(17) 0.58322(15) 0.17091(12) 0.0490(4) Uani d . 1 C
H17 -0.1132 0.5438 0.1814 0.059 Uiso calc R 1 H

loop_
_atom_site_aniso_label
_atom_site_aniso_U_11
_atom_site_aniso_U_22
_atom_site_aniso_U_33
_atom_site_aniso_U_12
_atom_site_aniso_U_13
_atom_site_aniso_U_23
N1 0.0314(7) 0.0405(8) 0.0545(9) -0.0040(6) 0.0087(6) 0.0069(6)
N2 0.0489(10) 0.0662(12) 0.0736(12) -0.0030(9) 0.0188(9) 0.0275(9)
N3 0.0525(10) 0.0582(11) 0.0466(9) -0.0126(8) 0.0050(7) 0.0002(8)
O1 0.0348(6) 0.0388(7) 0.0582(8) -0.0006(5) 0.0057(5) 0.0012(5)
O2 0.0492(7) 0.0360(7) 0.0718(9) 0.0000(6) 0.0044(6) 0.0014(6)
O3 0.0788(11) 0.0519(10) 0.1130(14) -0.0222(8) 0.0043(9) 0.0111(9)
O4 0.0511(10) 0.1460(17) 0.1139(14) 0.0045(10) 0.0429(9) 0.0261(12)
O5 0.0769(10) 0.0564(9) 0.0578(8) -0.0247(7) 0.0132(7) -0.0065(7)
O6 0.0407(9) 0.0869(12) 0.1336(16) -0.0067(8) 0.0080(9) -0.0165(10)
C1 0.0351(9) 0.0344(9) 0.0497(10) 0.0008(7) 0.0114(7) 0.0004(7)
C2 0.0433(10) 0.0401(10) 0.0560(11) 0.0011(8) 0.0173(8) 0.0030(8)
C3 0.0639(13) 0.0655(13) 0.0553(12) 0.0072(10) 0.0165(10) 0.0133(10)
C4 0.0368(9) 0.0403(10) 0.0526(11) 0.0007(8) 0.0098(8) 0.0049(8)
C5 0.0502(12) 0.0507(12) 0.0933(16) -0.0017(9) 0.0110(11) -0.0122(11)
C6 0.0651(15) 0.0622(14) 0.108(2) -0.0154(12) -0.0060(13) -0.0098(13)
C7 0.0415(12) 0.0826(17) 0.0977(18) -0.0133(12) -0.0037(11) 0.0300(14)
C8 0.0395(11) 0.0775(15) 0.0747(14) 0.0101(10) 0.0163(10) 0.0298(12)
C9 0.0413(10) 0.0539(11) 0.0544(11) 0.0067(8) 0.0144(8) 0.0109(9)
C10 0.0529(12) 0.0738(14) 0.0698(14) 0.0012(10) 0.0234(10) 0.0251(11)
C11 0.0394(9) 0.0398(10) 0.0408(10) 0.0025(8) 0.0082(7) 0.0017(7)
C12 0.0399(9) 0.0379(9) 0.0367(9) 0.0009(7) 0.0066(7) 0.0021(7)
C13 0.0435(10) 0.0384(10) 0.0499(11) 0.0016(8) 0.0085(8) 0.0006(8)
C14 0.0388(10) 0.0477(11) 0.0533(11) 0.0038(8) 0.0069(8) 0.0006(8)
C15 0.0395(10) 0.0468(10) 0.0375(9) -0.0074(8) 0.0053(7) -0.0010(7)
C16 0.0547(11) 0.0372(10) 0.0555(11) -0.0014(9) 0.0090(9) -0.0050(8)
C17 0.0416(10) 0.0423(10) 0.0601(12) 0.0059(8) 0.0057(8) -0.0033(8)

loop_
_atom_type_symbol
_atom_type_description
_atom_type_scat_dispersion_real
_atom_type_scat_dispersion_imag
_atom_type_scat_source
C C 0.0033 0.0016 'International Tables Vol C Tables 4.2.6.8 and 6.1.1.4'
H H 0.0000 0.0000 'International Tables Vol C Tables 4.2.6.8 and 6.1.1.4'
N N 0.0061 0.0033 'International Tables Vol C Tables 4.2.6.8 and 6.1.1.4'
O O 0.0106 0.0060 'International Tables Vol C Tables 4.2.6.8 and 6.1.1.4'

loop_
_geom_angle_atom_site_label_1
_geom_angle_atom_site_label_2
_geom_angle_atom_site_label_3
_geom_angle
C10 N1 O1 104.65(13)
C10 N1 C1 112.17(13)
O1 N1 C1 101.83(11)
O4 N2 O3 124.0(2)
O4 N2 C2 117.9(2)
O3 N2 C2 118.03(17)
O6 N3 O5 123.47(16)
O6 N3 C15 118.62(17)
O5 N3 C15 117.91(16)
C11 O1 N1 113.90(11)
N1 C1 C4 109.25(13)
N1 C1 C2 110.83(13)
C4 C1 C2 109.47(14)
N1 C1 H1 109.1
C4 C1 H1 109.1
C2 C1 H1 109.1
N2 C2 C3 105.04(14)
N2 C2 C1 111.27(15)
C3 C2 C1 113.70(14)
N2 C2 H2 108.9
C3 C2 H2 108.9
C1 C2 H2 108.9
C2 C3 H3A 109.5
C2 C3 H3B 109.5
H3A C3 H3B 109.5
C2 C3 H3C 109.5
H3A C3 H3C 109.5
H3B C3 H3C 109.5
C9 C4 C5 119.16(17)
C9 C4 C1 119.22(16)
C5 C4 C1 121.55(16)
C4 C5 C6 119.6(2)
C4 C5 H5 120.2
C6 C5 H5 120.2
C7 C6 C5 120.5(2)
C7 C6 H6 119.7
C5 C6 H6 119.7
C8 C7 C6 120.0(2)
C8 C7 H7 120.0
C6 C7 H7 120.0
C7 C8 C9 120.0(2)
C7 C8 H8 120.0
C9 C8 H8 120.0
C8 C9 C4 120.60(19)
C8 C9 H9 119.7
C4 C9 H9 119.7
N1 C10 H10A 109.5
N1 C10 H10B 109.5
H10A C10 H10B 109.5
N1 C10 H10C 109.5
H10A C10 H10C 109.5
H10B C10 H10C 109.5
O2 C11 O1 125.06(15)
O2 C11 C12 125.11(15)
O1 C11 C12 109.82(14)
C13 C12 C17 119.60(15)
C13 C12 C11 118.16(15)
C17 C12 C11 122.24(15)
C14 C13 C12 120.38(16)
C14 C13 H13 119.8
C12 C13 H13 119.8
C15 C14 C13 118.60(16)
C15 C14 H14 120.7
C13 C14 H14 120.7
C16 C15 C14 122.48(16)
C16 C15 N3 118.22(16)
C14 C15 N3 119.30(16)
C15 C16 C17 118.86(16)
C15 C16 H16 120.6
C17 C16 H16 120.6
C16 C17 C12 120.08(16)
C16 C17 H17 120.0
C12 C17 H17 120.0

loop_
_geom_bond_atom_site_label_1
_geom_bond_atom_site_label_2
_geom_bond_distance
N1 C10 1.464(2)
N1 O1 1.4701(16)
N1 C1 1.480(2)
N2 O4 1.209(2)
N2 O3 1.221(2)
N2 C2 1.508(2)
N3 O6 1.211(2)
N3 O5 1.2226(19)
N3 C15 1.472(2)
O1 C11 1.3506(18)
O2 C11 1.1959(18)
C1 C4 1.513(2)
C1 C2 1.539(2)
C1 H1 0.9800
C2 C3 1.516(2)
C2 H2 0.9800
C3 H3A 0.9600
C3 H3B 0.9600
C3 H3C 0.9600
C4 C9 1.381(2)
C4 C5 1.384(3)
C5 C6 1.387(3)
C5 H5 0.9300
C6 C7 1.370(3)
C6 H6 0.9300
C7 C8 1.366(3)
C7 H7 0.9300
C8 C9 1.380(3)
C8 H8 0.9300
C9 H9 0.9300
C10 H10A 0.9600
C10 H10B 0.9600
C10 H10C 0.9600
C11 C12 1.489(2)
C12 C13 1.385(2)
C12 C17 1.391(2)
C13 C14 1.377(2)
C13 H13 0.9300
C14 C15 1.370(2)
C14 H14 0.9300
C15 C16 1.368(2)
C16 C17 1.375(2)
C16 H16 0.9300
C17 H17 0.9300

loop_
_geom_torsion_atom_site_label_1
_geom_torsion_atom_site_label_2
_geom_torsion_atom_site_label_3
_geom_torsion_atom_site_label_4
_geom_torsion
C10 N1 O1 C11 -89.58(15)
C1 N1 O1 C11 153.46(12)
C10 N1 C1 C4 58.22(18)
O1 N1 C1 C4 169.60(12)
C10 N1 C1 C2 178.93(15)
O1 N1 C1 C2 -69.69(15)
O4 N2 C2 C3 112.03(19)
O3 N2 C2 C3 -65.5(2)
O4 N2 C2 C1 -124.52(17)
O3 N2 C2 C1 57.9(2)
N1 C1 C2 N2 72.49(18)
C4 C1 C2 N2 -166.93(14)
N1 C1 C2 C3 -169.15(15)
C4 C1 C2 C3 -48.57(19)
N1 C1 C4 C9 -121.65(16)
C2 C1 C4 C9 116.82(16)
N1 C1 C4 C5 61.3(2)
C2 C1 C4 C5 -60.2(2)
C9 C4 C5 C6 -1.3(3)
C1 C4 C5 C6 175.75(19)
C4 C5 C6 C7 0.8(4)
C5 C6 C7 C8 0.4(4)
C6 C7 C8 C9 -1.1(3)
C7 C8 C9 C4 0.6(3)
C5 C4 C9 C8 0.6(3)
C1 C4 C9 C8 -176.52(15)
N1 O1 C11 O2 6.8(2)
N1 O1 C11 C12 -174.02(12)
O2 C11 C12 C13 -9.0(3)
O1 C11 C12 C13 171.85(14)
O2 C11 C12 C17 171.90(17)
O1 C11 C12 C17 -7.2(2)
C17 C12 C13 C14 0.5(2)
C11 C12 C13 C14 -178.66(15)
C12 C13 C14 C15 -0.5(3)
C13 C14 C15 C16 -0.1(3)
C13 C14 C15 N3 -178.95(15)
O6 N3 C15 C16 166.46(17)
O5 N3 C15 C16 -14.3(2)
O6 N3 C15 C14 -14.6(2)
O5 N3 C15 C14 164.59(16)
C14 C15 C16 C17 0.7(3)
N3 C15 C16 C17 179.61(15)
C15 C16 C17 C12 -0.8(3)
C13 C12 C17 C16 0.2(3)
C11 C12 C17 C16 179.28(16)
